data_7225658
loop_
_publ_author_name
'Chen, Wei-Chen'
'Parthasarathy, Gandeepan'
'Tsai, Chia-Hung'
'Luo, Ching-Zong'
'Rajamalli, Pachaiyappan'
'Cheng, Chien Hong'

_publ_section_title
;
 A Concise Synthesis of Quinolinium, and Biquinolinium Salts and
 Biquinolines from Benzylic Azides and Alkenes Promoted by Copper(II)
 Species
;
_journal_name_full 'RSC Adv.'
_journal_paper_doi 10.1039/C6RA11840B
_journal_year 2016
_chemical_formula_sum 'C20 H20 B F4 N'
_chemical_formula_weight 361.18
_space_group_crystal_system triclinic
_space_group_IT_number 2
_space_group_name_Hall '-P 1'
_space_group_name_H-M_alt 'P -1'
_symmetry_space_group_name_Hall '-P 1'
_symmetry_space_group_name_H-M 'P -1'
_atom_sites_solution_hydrogens geom
_audit_creation_method SHELXL-2014/6
_audit_update_record
;
2015-11-02 deposited with the CCDC.
2016-06-22 downloaded from the CCDC.
;
_cell_angle_alpha 78.224(2)
_cell_angle_beta 65.746(2)
_cell_angle_gamma 73.570(2)
_cell_formula_units_Z 2
_cell_length_a 9.0489(7)
_cell_length_b 10.2453(9)
_cell_length_c 10.8052(9)
_cell_measurement_reflns_used 1780
_cell_measurement_temperature 296(2)
_cell_measurement_theta_max 22.0267
_cell_measurement_theta_min 2.7908
_cell_volume 871.59(13)
_computing_cell_refinement 'SAINT V8.34A (Bruker AXS Inc., 2013)'
_computing_data_collection 'APEX2 (Bruker AXS, 2010)'
_computing_data_reduction 'SAINT V8.34A (Bruker AXS Inc., 2013)'
_computing_molecular_graphics 'SHELXTL (Sheldrick, 2008)'
_computing_publication_material SHELXTL
_computing_structure_refinement 'SHELXL-2014/6 (Sheldrick, 2014)'
_diffrn_ambient_temperature 296(2)
_diffrn_detector_area_resol_mean 8.3333
_diffrn_measured_fraction_theta_full 0.983
_diffrn_measured_fraction_theta_max 0.973
_diffrn_measurement_device_type 'Bruker APEX-II CCD'
_diffrn_measurement_method '\f and \w scans'
_diffrn_radiation_type MoK\a
_diffrn_radiation_wavelength 0.71073
_diffrn_reflns_av_R_equivalents 0.0339
_diffrn_reflns_av_unetI/netI 0.0676
_diffrn_reflns_Laue_measured_fraction_full 0.983
_diffrn_reflns_Laue_measured_fraction_max 0.973
_diffrn_reflns_limit_h_max 10
_diffrn_reflns_limit_h_min -11
_diffrn_reflns_limit_k_max 12
_diffrn_reflns_limit_k_min -6
_diffrn_reflns_limit_l_max 13
_diffrn_reflns_limit_l_min -13
_diffrn_reflns_number 12209
_diffrn_reflns_point_group_measured_fraction_full 0.983
_diffrn_reflns_point_group_measured_fraction_max 0.973
_diffrn_reflns_theta_full 25.242
_diffrn_reflns_theta_max 26.448
_diffrn_reflns_theta_min 2.078
_exptl_absorpt_coefficient_mu 0.109
_exptl_absorpt_correction_T_max 0.9485
_exptl_absorpt_correction_T_min 0.9064
_exptl_absorpt_correction_type multi-scan
_exptl_absorpt_process_details 'SADABS V2014/4 (Bruker AXS Inc.)'
_exptl_crystal_colour Yellow
_exptl_crystal_density_diffrn 1.376
_exptl_crystal_density_meas ?
_exptl_crystal_density_method 'not measured'
_exptl_crystal_description Tabullar
_exptl_crystal_F_000 376
_exptl_crystal_size_max 0.12
_exptl_crystal_size_mid 0.10
_exptl_crystal_size_min 0.04
_refine_diff_density_max 0.365
_refine_diff_density_min -0.542
_refine_diff_density_rms 0.059
_refine_ls_extinction_coef 0.012(9)
_refine_ls_extinction_expression Fc^*^=kFc[1+0.001xFc^2^\l^3^/sin(2\q)]^-1/4^
_refine_ls_extinction_method SHELXL
_refine_ls_goodness_of_fit_ref 0.907
_refine_ls_hydrogen_treatment constr
_refine_ls_matrix_type full
_refine_ls_number_parameters 283
_refine_ls_number_reflns 3512
_refine_ls_number_restraints 255
_refine_ls_restrained_S_all 1.107
_refine_ls_R_factor_all 0.1773
_refine_ls_R_factor_gt 0.0830
_refine_ls_shift/su_max 0.000
_refine_ls_shift/su_mean 0.000
_refine_ls_structure_factor_coef Fsqd
_refine_ls_weighting_details 'w=1/[\s^2^(Fo^2^)+(0.1795P)^2^] where P=(Fo^2^+2Fc^2^)/3'
_refine_ls_weighting_scheme calc
_refine_ls_wR_factor_gt 0.2507
_refine_ls_wR_factor_ref 0.2990
_reflns_Friedel_coverage 0.000
_reflns_number_gt 1342
_reflns_number_total 3512
_reflns_threshold_expression 'I > 2\s(I)'
_cod_data_source_file c6ra11840b2.cif
_cod_data_source_block mo_150929_0m
_cod_depositor_comments
;
The following automatic conversions were performed:

'_exptl_crystal_density_meas' value 'not measured' was changed to '?'
- the value is perceived as not measured.

Automatic conversion script
Id: cif_fix_values 4268 2015-11-12 08:31:59Z antanas 
;
_cod_database_code 7225658
_shelx_space_group_comment
;
The symmetry employed for this shelxl refinement is uniquely defined
by the following loop, which should always be used as a source of
symmetry information in preference to the above space-group names.
They are only intended as comments.
;
_shelxl_version_number 2014/6

loop_
_space_group_symop_operation_xyz
'x, y, z'
'-x, -y, -z'

loop_
_atom_site_label
_atom_site_type_symbol
_atom_site_fract_x
_atom_site_fract_y
_atom_site_fract_z
_atom_site_U_iso_or_equiv
_atom_site_adp_type
_atom_site_occupancy
_atom_site_site_symmetry_order
_atom_site_calc_flag
_atom_site_refinement_flags_posn
_atom_site_refinement_flags_adp
_atom_site_refinement_flags_occupancy
_atom_site_disorder_assembly
_atom_site_disorder_group
C1 C 0.3809(5) 0.6370(4) 0.6622(4) 0.0684(11) Uani 1 1 d . . . . .
H1 H 0.4588 0.6048 0.5739 0.082 Uiso 1 1 calc R U . . .
C2 C 0.2818(6) 0.7787(4) 0.6333(5) 0.0839(14) Uani 1 1 d . . . . .
H2A H 0.3532 0.8433 0.6007 0.101 Uiso 1 1 calc R U . . .
H2B H 0.2434 0.7769 0.5622 0.101 Uiso 1 1 calc R U . . .
C3 C 0.1340(6) 0.8255(4) 0.7595(5) 0.0877(14) Uani 1 1 d . . . . .
H3A H 0.1721 0.8308 0.8298 0.105 Uiso 1 1 calc R U . . .
H3B H 0.0736 0.9159 0.7381 0.105 Uiso 1 1 calc R U . . .
C4 C -0.1390(6) 0.7763(5) 0.8716(5) 0.0842(13) Uani 1 1 d . . . . .
H4 H -0.1792 0.8696 0.8797 0.101 Uiso 1 1 calc R U . . .
C5 C -0.2490(6) 0.6910(6) 0.9238(4) 0.0870(14) Uani 1 1 d . . . . .
H5 H -0.3622 0.7262 0.9671 0.104 Uiso 1 1 calc R U . . .
C6 C -0.1908(6) 0.5573(6) 0.9115(4) 0.0816(13) Uani 1 1 d . . . . .
H6 H -0.2646 0.4995 0.9455 0.098 Uiso 1 1 calc R U . . .
C7 C -0.0187(5) 0.5019(4) 0.8477(4) 0.0666(11) Uani 1 1 d . . . . .
C8 C 0.0493(6) 0.3595(5) 0.8360(4) 0.0780(13) Uani 1 1 d . . . . .
H8 H -0.0216 0.2993 0.8698 0.094 Uiso 1 1 calc R U . . .
C9 C 0.2164(6) 0.3098(4) 0.7760(4) 0.0742(12) Uani 1 1 d . . . . .
C10 C 0.3194(5) 0.4036(4) 0.7235(4) 0.0691(11) Uani 1 1 d . . . . .
H10 H 0.4334 0.3699 0.6824 0.083 Uiso 1 1 calc R U . . .
C11 C 0.2630(5) 0.5402(4) 0.7290(4) 0.0613(10) Uani 1 1 d . . . . .
C12 C 0.0899(5) 0.5918(4) 0.7950(3) 0.0579(10) Uani 1 1 d . . . . .
C13 C 0.2868(7) 0.1600(5) 0.7654(6) 0.1088(17) Uani 1 1 d . . . . .
H13A H 0.3381 0.1432 0.6711 0.163 Uiso 1 1 calc R U . . .
H13B H 0.1993 0.1114 0.8119 0.163 Uiso 1 1 calc R U . . .
H13C H 0.3684 0.1291 0.8065 0.163 Uiso 1 1 calc R U . . .
C14 C 0.4826(5) 0.6338(4) 0.7446(4) 0.0716(12) Uani 1 1 d . . . . .
H14A H 0.5288 0.5394 0.7697 0.086 Uiso 1 1 calc R U . . .
H14B H 0.4106 0.6761 0.8279 0.086 Uiso 1 1 calc R U . . .
C15 C 0.6233(6) 0.7077(4) 0.6664(4) 0.0687(11) Uani 1 1 d . . . . .
C16 C 0.7705(6) 0.6442(5) 0.5705(5) 0.0805(13) Uani 1 1 d . . . . .
H16 H 0.7833 0.5553 0.5538 0.097 Uiso 1 1 calc R U . . .
C17 C 0.8980(6) 0.7113(6) 0.4996(5) 0.0933(15) Uani 1 1 d . . . . .
H17 H 0.9973 0.6672 0.4370 0.112 Uiso 1 1 calc R U . . .
C18 C 0.8777(7) 0.8436(6) 0.5218(5) 0.0915(15) Uani 1 1 d . . . . .
H18 H 0.9635 0.8891 0.4735 0.110 Uiso 1 1 calc R U . . .
C19 C 0.7349(7) 0.9080(5) 0.6129(5) 0.0884(14) Uani 1 1 d . . . . .
H19 H 0.7214 0.9979 0.6269 0.106 Uiso 1 1 calc R U . . .
C20 C 0.6081(6) 0.8394(4) 0.6855(5) 0.0774(12) Uani 1 1 d . . . . .
H20 H 0.5101 0.8841 0.7488 0.093 Uiso 1 1 calc R U . . .
N1 N 0.0221(4) 0.7283(3) 0.8103(3) 0.0676(9) Uani 1 1 d . . . . .
B1 B 0.7214(14) 0.1842(12) 0.8519(13) 0.101(3) Uani 0.560(7) 1 d D U P A 1
F1 F 0.8640(8) 0.1117(7) 0.8309(11) 0.149(3) Uani 0.560(7) 1 d D U P A 1
F2 F 0.7065(9) 0.2420(10) 0.7316(8) 0.177(3) Uani 0.560(7) 1 d D U P A 1
F3 F 0.6670(14) 0.2738(11) 0.9296(10) 0.159(3) Uani 0.560(7) 1 d D U P A 1
F4 F 0.6283(12) 0.0934(11) 0.8776(12) 0.199(4) Uani 0.560(7) 1 d D U P A 1
B1' B 0.7125(18) 0.1767(13) 0.8783(14) 0.107(3) Uani 0.440(7) 1 d D U P A 2
F1' F 0.7896(13) 0.1264(9) 0.9558(12) 0.156(3) Uani 0.440(7) 1 d D U P A 2
F2' F 0.7888(16) 0.1302(14) 0.7662(11) 0.184(4) Uani 0.440(7) 1 d D U P A 2
F3' F 0.654(2) 0.3034(12) 0.8761(15) 0.152(4) Uani 0.440(7) 1 d D U P A 2
F4' F 0.5784(14) 0.1134(17) 0.9369(15) 0.212(5) Uani 0.440(7) 1 d D U P A 2

loop_
_atom_site_aniso_label
_atom_site_aniso_U_11
_atom_site_aniso_U_22
_atom_site_aniso_U_33
_atom_site_aniso_U_23
_atom_site_aniso_U_13
_atom_site_aniso_U_12
C1 0.082(3) 0.059(3) 0.067(2) 0.0031(18) -0.037(2) -0.012(2)
C2 0.099(3) 0.071(3) 0.090(3) 0.027(2) -0.051(3) -0.032(3)
C3 0.094(3) 0.051(3) 0.115(4) -0.001(2) -0.048(3) -0.005(3)
C4 0.087(3) 0.082(3) 0.082(3) -0.016(2) -0.043(3) 0.006(3)
C5 0.076(3) 0.109(4) 0.073(3) -0.018(3) -0.035(2) -0.001(3)
C6 0.081(3) 0.114(4) 0.064(3) 0.001(3) -0.039(2) -0.032(3)
C7 0.083(3) 0.071(3) 0.060(2) -0.005(2) -0.042(2) -0.018(3)
C8 0.105(4) 0.083(3) 0.070(3) 0.002(2) -0.049(3) -0.039(3)
C9 0.100(3) 0.059(3) 0.079(3) -0.007(2) -0.050(3) -0.017(3)
C10 0.082(3) 0.058(3) 0.067(2) -0.0098(19) -0.031(2) -0.008(2)
C11 0.078(3) 0.058(3) 0.051(2) -0.0012(17) -0.032(2) -0.011(2)
C12 0.075(3) 0.059(3) 0.047(2) 0.0013(16) -0.0320(19) -0.017(2)
C13 0.150(5) 0.058(3) 0.133(4) -0.017(3) -0.071(4) -0.013(3)
C14 0.096(3) 0.056(3) 0.068(3) 0.0033(19) -0.043(2) -0.014(2)
C15 0.092(3) 0.053(3) 0.076(3) 0.0008(19) -0.054(2) -0.009(2)
C16 0.086(3) 0.066(3) 0.101(3) -0.018(2) -0.052(3) -0.003(3)
C17 0.078(3) 0.115(5) 0.090(3) -0.019(3) -0.038(3) -0.009(3)
C18 0.108(4) 0.094(4) 0.095(4) 0.015(3) -0.060(3) -0.039(3)
C19 0.114(4) 0.061(3) 0.100(4) 0.001(3) -0.054(3) -0.017(3)
C20 0.101(3) 0.051(3) 0.086(3) -0.001(2) -0.046(3) -0.011(2)
N1 0.077(2) 0.058(2) 0.068(2) -0.0040(16) -0.0368(18) -0.0030(19)
B1 0.060(4) 0.096(5) 0.151(6) -0.078(5) -0.024(5) -0.003(4)
F1 0.101(4) 0.117(5) 0.221(8) -0.039(5) -0.060(4) 0.000(3)
F2 0.137(5) 0.169(7) 0.207(6) -0.048(5) -0.064(5) 0.015(5)
F3 0.121(5) 0.173(6) 0.189(7) -0.096(5) -0.012(5) -0.059(5)
F4 0.160(6) 0.172(6) 0.248(8) -0.105(5) -0.024(6) -0.035(5)
B1' 0.078(5) 0.099(5) 0.173(6) -0.091(5) -0.038(5) -0.023(4)
F1' 0.154(6) 0.125(6) 0.189(7) -0.034(6) -0.053(5) -0.036(5)
F2' 0.170(7) 0.159(7) 0.190(7) -0.067(6) -0.027(6) -0.017(7)
F3' 0.129(6) 0.127(5) 0.190(9) -0.032(6) -0.061(6) -0.001(5)
F4' 0.140(6) 0.193(7) 0.259(10) -0.089(8) 0.004(6) -0.045(6)

loop_
_atom_type_symbol
_atom_type_description
_atom_type_scat_dispersion_real
_atom_type_scat_dispersion_imag
_atom_type_scat_source
C C 0.0033 0.0016 'International Tables Vol C Tables 4.2.6.8 and 6.1.1.4'
N N 0.0061 0.0033 'International Tables Vol C Tables 4.2.6.8 and 6.1.1.4'
B B 0.0013 0.0007 'International Tables Vol C Tables 4.2.6.8 and 6.1.1.4'
F F 0.0171 0.0103 'International Tables Vol C Tables 4.2.6.8 and 6.1.1.4'
H H 0.0000 0.0000 'International Tables Vol C Tables 4.2.6.8 and 6.1.1.4'

loop_
_geom_angle_atom_site_label_1
_geom_angle_atom_site_label_2
_geom_angle_atom_site_label_3
_geom_angle
C14 C1 C11 111.9(3)
C14 C1 C2 114.3(3)
C11 C1 C2 108.8(3)
C14 C1 H1 107.2
C11 C1 H1 107.2
C2 C1 H1 107.2
C3 C2 C1 111.5(3)
C3 C2 H2A 109.3
C1 C2 H2A 109.3
C3 C2 H2B 109.3
C1 C2 H2B 109.3
H2A C2 H2B 108.0
N1 C3 C2 110.1(4)
N1 C3 H3A 109.6
C2 C3 H3A 109.6
N1 C3 H3B 109.6
C2 C3 H3B 109.6
H3A C3 H3B 108.1
N1 C4 C5 121.4(5)
N1 C4 H4 119.3
C5 C4 H4 119.3
C6 C5 C4 119.1(5)
C6 C5 H5 120.4
C4 C5 H5 120.4
C5 C6 C7 121.1(4)
C5 C6 H6 119.5
C7 C6 H6 119.5
C12 C7 C6 118.3(4)
C12 C7 C8 118.7(4)
C6 C7 C8 123.0(4)
C9 C8 C7 121.2(4)
C9 C8 H8 119.4
C7 C8 H8 119.4
C8 C9 C10 118.0(4)
C8 C9 C13 120.9(4)
C10 C9 C13 121.2(4)
C11 C10 C9 123.9(4)
C11 C10 H10 118.1
C9 C10 H10 118.1
C10 C11 C12 118.3(4)
C10 C11 C1 121.1(4)
C12 C11 C1 120.6(4)
N1 C12 C7 117.8(4)
N1 C12 C11 122.4(4)
C7 C12 C11 119.8(4)
C9 C13 H13A 109.5
C9 C13 H13B 109.5
H13A C13 H13B 109.5
C9 C13 H13C 109.5
H13A C13 H13C 109.5
H13B C13 H13C 109.5
C1 C14 C15 112.2(3)
C1 C14 H14A 109.2
C15 C14 H14A 109.2
C1 C14 H14B 109.2
C15 C14 H14B 109.2
H14A C14 H14B 107.9
C20 C15 C16 117.8(4)
C20 C15 C14 121.5(4)
C16 C15 C14 120.7(4)
C17 C16 C15 120.7(4)
C17 C16 H16 119.7
C15 C16 H16 119.7
C18 C17 C16 119.7(5)
C18 C17 H17 120.1
C16 C17 H17 120.1
C19 C18 C17 120.6(5)
C19 C18 H18 119.7
C17 C18 H18 119.7
C18 C19 C20 119.5(5)
C18 C19 H19 120.3
C20 C19 H19 120.3
C15 C20 C19 121.7(5)
C15 C20 H20 119.1
C19 C20 H20 119.1
C4 N1 C12 122.3(4)
C4 N1 C3 118.6(4)
C12 N1 C3 119.1(3)
F3 B1 F1 119.2(11)
F3 B1 F4 117.1(11)
F1 B1 F4 103.6(9)
F3 B1 F2 108.3(10)
F1 B1 F2 110.1(10)
F4 B1 F2 96.0(9)
F2' B1' F1' 110.6(12)
F2' B1' F3' 116.5(13)
F1' B1' F3' 116.1(11)
F2' B1' F4' 102.6(10)
F1' B1' F4' 101.5(11)
F3' B1' F4' 107.3(14)

loop_
_geom_bond_atom_site_label_1
_geom_bond_atom_site_label_2
_geom_bond_distance
C1 C14 1.511(5)
C1 C11 1.522(5)
C1 C2 1.522(6)
C1 H1 0.9800
C2 C3 1.511(6)
C2 H2A 0.9700
C2 H2B 0.9700
C3 N1 1.485(5)
C3 H3A 0.9700
C3 H3B 0.9700
C4 N1 1.319(6)
C4 C5 1.380(6)
C4 H4 0.9300
C5 C6 1.334(6)
C5 H5 0.9300
C6 C7 1.414(6)
C6 H6 0.9300
C7 C12 1.405(5)
C7 C8 1.424(6)
C8 C9 1.364(6)
C8 H8 0.9300
C9 C10 1.402(5)
C9 C13 1.494(6)
C10 C11 1.352(5)
C10 H10 0.9300
C11 C12 1.418(5)
C12 N1 1.373(5)
C13 H13A 0.9600
C13 H13B 0.9600
C13 H13C 0.9600
C14 C15 1.520(5)
C14 H14A 0.9700
C14 H14B 0.9700
C15 C20 1.366(5)
C15 C16 1.387(6)
C16 C17 1.378(6)
C16 H16 0.9300
C17 C18 1.372(7)
C17 H17 0.9300
C18 C19 1.346(7)
C18 H18 0.9300
C19 C20 1.385(6)
C19 H19 0.9300
C20 H20 0.9300
B1 F3 1.228(10)
B1 F1 1.247(10)
B1 F4 1.341(11)
B1 F2 1.357(11)
B1' F2' 1.238(12)
B1' F1' 1.247(12)
B1' F3' 1.255(11)
B1' F4' 1.393(12)
